data_4122405
loop_
_publ_author_name
'Cheng, Chen'
'Hartwig, John F.'

_publ_section_title
;
 Mechanism of the Rhodium-Catalyzed Silylation of Arene C-H Bonds.
;
_journal_issue 34
_journal_name_full 'Journal of the American Chemical Society'
_journal_page_first 12064
_journal_paper_doi 10.1021/ja505844k
_journal_volume 136
_journal_year 2014
_chemical_absolute_configuration ad
_chemical_formula_sum 'C57 H79 O16 P2 Rh Si3'
_chemical_formula_weight 1269.32
_chemical_name_common CC4-244
_chemical_name_systematic
; 
 hartwig54 
;
_space_group.centring_type P

_space_group_crystal_system monoclinic
_space_group_IT_number 4
_space_group_name_Hall 'P 2yb'
_space_group_name_H-M_alt 'P 1 21 1'
_symmetry_space_group_name_Hall 'P 2yb'
_symmetry_space_group_name_H-M 'P 1 21 1'
_atom_sites_solution_hydrogens mixed
_atom_sites_solution_primary iterative
_atom_sites_solution_secondary difmap
_audit_creation_method SHELXL-2014
_cell_angle_alpha 90
_cell_angle_beta 91.137(9)
_cell_angle_gamma 90
_cell_formula_units_Z 2
_cell_length_a 12.807(3)
_cell_length_b 19.191(4)
_cell_length_c 13.761(3)
_cell_measurement_reflns_used 9885
_cell_measurement_temperature 100(2)
_cell_measurement_theta_max 25.39
_cell_measurement_theta_min 2.40
_cell_volume 3381.5(13)
_computing_cell_refinement 'Bruker SAINT'
_computing_data_collection 'Bruker APEX2'
_computing_data_reduction 'Bruker SAINT'
_computing_molecular_graphics ORTEP-32
_computing_publication_material WinGX
_computing_structure_refinement SHELXL-2014
_computing_structure_solution SHELXT
_diffrn_ambient_temperature 100(2)
_diffrn_detector_area_resol_mean 8.366
_diffrn_measured_fraction_theta_full 1.000
_diffrn_measured_fraction_theta_max 0.997
_diffrn_measurement_device_type 'Bruker APEX-II CCD'
_diffrn_measurement_method 'phi and omega scans'
_diffrn_radiation_type MoK\a
_diffrn_radiation_wavelength 0.71073
_diffrn_reflns_av_R_equivalents 0.0539
_diffrn_reflns_av_unetI/netI 0.0466
_diffrn_reflns_Laue_measured_fraction_full 1.000
_diffrn_reflns_Laue_measured_fraction_max 0.997
_diffrn_reflns_limit_h_max 15
_diffrn_reflns_limit_h_min -15
_diffrn_reflns_limit_k_max 23
_diffrn_reflns_limit_k_min -23
_diffrn_reflns_limit_l_max 16
_diffrn_reflns_limit_l_min -13
_diffrn_reflns_number 53092
_diffrn_reflns_point_group_measured_fraction_full 0.997
_diffrn_reflns_point_group_measured_fraction_max 0.992
_diffrn_reflns_theta_full 25.000
_diffrn_reflns_theta_max 25.429
_diffrn_reflns_theta_min 1.480
_diffrn_source 'microfocus sealed tube'
_exptl_absorpt_coefficient_mu 0.412
_exptl_absorpt_correction_T_max 0.928
_exptl_absorpt_correction_T_min 0.841
_exptl_absorpt_correction_type multi-scan
_exptl_absorpt_process_details SADABS
_exptl_crystal_colour yellow
_exptl_crystal_density_diffrn 1.247
_exptl_crystal_description prism
_exptl_crystal_F_000 1332
_exptl_crystal_size_max 0.070
_exptl_crystal_size_mid 0.050
_exptl_crystal_size_min 0.020
_refine_diff_density_max 0.581
_refine_diff_density_min -0.351
_refine_diff_density_rms 0.051
_refine_ls_abs_structure_details
; 
 Flack x determined using 5180 quotients [(I+)-(I-)]/[(I+)+(I-)] 
 (Parsons, Flack and Wagner, Acta Cryst. B69 (2013) 249-259). 
;
_refine_ls_abs_structure_Flack -0.038(9)
_refine_ls_extinction_method none
_refine_ls_goodness_of_fit_ref 1.024
_refine_ls_hydrogen_treatment constr
_refine_ls_matrix_type full
_refine_ls_number_parameters 813
_refine_ls_number_reflns 12412
_refine_ls_number_restraints 1
_refine_ls_restrained_S_all 1.024
_refine_ls_R_factor_all 0.0374
_refine_ls_R_factor_gt 0.0332
_refine_ls_shift/su_max 0.034
_refine_ls_shift/su_mean 0.000
_refine_ls_structure_factor_coef Fsqd
_refine_ls_weighting_details 'w=1/[\s^2^(Fo^2^)+(0.0372P)^2^+1.0376P] where P=(Fo^2^+2Fc^2^)/3'
_refine_ls_weighting_scheme calc
_refine_ls_wR_factor_gt 0.0760
_refine_ls_wR_factor_ref 0.0786
_reflns_Friedel_coverage 0.927
_reflns_Friedel_fraction_full 0.993
_reflns_Friedel_fraction_max 0.986
_reflns_number_gt 11563
_reflns_number_total 12412
_reflns_threshold_expression 'I > 2\s(I)'
_cod_data_source_file ja505844k_si_001.cif
_cod_data_source_block hartwig54
_cod_depositor_comments
;Adding full bibliography for 4122405.cif.

The following automatic conversions were performed:

'_space_group.centring_type' value 'primitive' was replaced with the
value 'P' as specified in the replacement file
'/home/antanas/src/cod-tools/trunk/data/replacement-values/replacement_values.lst'.

Automatic conversion script
Id: cif_fix_values 5642 2017-10-24 12:04:52Z antanas 
;
_cod_database_code 4122405
_shelx_space_group_comment
; 
The symmetry employed for this shelxl refinement is uniquely defined 
by the following loop, which should always be used as a source of 
symmetry information in preference to the above space-group names. 
They are only intended as comments. 
;
_shelx_estimated_absorpt_t_min 0.972
_shelx_estimated_absorpt_t_max 0.992
_shelxl_version_number 2014-1

loop_
_space_group_symop_operation_xyz
'x, y, z'
'-x, y+1/2, -z'

loop_
_atom_site_label
_atom_site_type_symbol
_atom_site_fract_x
_atom_site_fract_y
_atom_site_fract_z
_atom_site_U_iso_or_equiv
_atom_site_adp_type
_atom_site_occupancy
_atom_site_site_symmetry_order
_atom_site_calc_flag
_atom_site_refinement_flags_posn
_atom_site_refinement_flags_adp
_atom_site_refinement_flags_occupancy
_atom_site_disorder_assembly
_atom_site_disorder_group
C1 C 0.4604(3) 0.5109(2) 0.0984(3) 0.0241(10) Uani 1 1 d . . . . .
C2 C 0.5619(3) 0.5104(3) 0.1353(3) 0.0283(11) Uani 1 1 d . . . . .
H2 H 0.5749 0.5112 0.2035 0.034 Uiso 1 1 calc R U . . .
C3 C 0.6450(3) 0.5087(3) 0.0708(3) 0.0365(12) Uani 1 1 d . . . . .
C4 C 0.6266(3) 0.5068(4) -0.0287(3) 0.0429(14) Uani 1 1 d . . . . .
C5 C 0.5241(3) 0.5068(4) -0.0647(3) 0.0459(15) Uani 1 1 d . . . . .
C6 C 0.4411(3) 0.5082(3) -0.0010(3) 0.0373(13) Uani 1 1 d . . . . .
H6 H 0.3713 0.5073 -0.0257 0.045 Uiso 1 1 calc R U . . .
C7 C 0.7689(3) 0.5077(4) 0.2015(4) 0.0555(17) Uani 1 1 d . . . . .
H7A H 0.8446 0.5089 0.2132 0.083 Uiso 1 1 calc R U . . .
H7B H 0.7400 0.4653 0.2301 0.083 Uiso 1 1 calc R U . . .
H7C H 0.7370 0.5487 0.2313 0.083 Uiso 1 1 calc R U . . .
C8 C 0.7302(4) 0.5623(3) -0.1418(4) 0.0501(15) Uani 1 1 d . . . . .
H8A H 0.7421 0.6006 -0.0958 0.075 Uiso 1 1 calc R U . . .
H8B H 0.6707 0.5736 -0.1848 0.075 Uiso 1 1 calc R U . . .
H8C H 0.7927 0.5556 -0.1807 0.075 Uiso 1 1 calc R U . . .
C9 C 0.4077(5) 0.5032(10) -0.2002(4) 0.171(7) Uani 1 1 d . . . . .
H9A H 0.3693 0.4648 -0.1706 0.257 Uiso 1 1 calc R U . . .
H9B H 0.4076 0.4971 -0.2710 0.257 Uiso 1 1 calc R U . . .
H9C H 0.3741 0.5475 -0.1843 0.257 Uiso 1 1 calc R U . . .
C10 C 0.2959(3) 0.6011(2) 0.1623(3) 0.0183(9) Uani 1 1 d . . . . .
C11 C 0.2588(3) 0.6234(2) 0.0715(3) 0.0183(9) Uani 1 1 d . . . . .
H11 H 0.2664 0.5946 0.0159 0.022 Uiso 1 1 calc R U . . .
C12 C 0.2108(3) 0.6878(2) 0.0631(3) 0.0200(9) Uani 1 1 d . . . . .
C13 C 0.1975(3) 0.7290(2) 0.1450(3) 0.0220(9) Uani 1 1 d . . . . .
C14 C 0.2347(3) 0.7061(2) 0.2356(3) 0.0219(9) Uani 1 1 d . . . . .
C15 C 0.2851(3) 0.6430(2) 0.2437(3) 0.0207(9) Uani 1 1 d . . . . .
H15 H 0.3125 0.6281 0.3050 0.025 Uiso 1 1 calc R U . . .
C16 C 0.1857(4) 0.6742(2) -0.1082(3) 0.0305(11) Uani 1 1 d . . . . .
H16A H 0.1518 0.6975 -0.1638 0.046 Uiso 1 1 calc R U . . .
H16B H 0.1552 0.6278 -0.1000 0.046 Uiso 1 1 calc R U . . .
H16C H 0.2607 0.6697 -0.1197 0.046 Uiso 1 1 calc R U . . .
C17 C 0.2064(5) 0.8521(3) 0.1425(4) 0.0523(15) Uani 1 1 d . . . . .
H17A H 0.1621 0.8936 0.1358 0.078 Uiso 1 1 calc R U . . .
H17B H 0.2572 0.8514 0.0901 0.078 Uiso 1 1 calc R U . . .
H17C H 0.2434 0.8533 0.2054 0.078 Uiso 1 1 calc R U . . .
C18 C 0.2298(5) 0.7223(3) 0.4060(3) 0.0437(13) Uani 1 1 d . . . . .
H18A H 0.3033 0.7096 0.4167 0.066 Uiso 1 1 calc R U . . .
H18B H 0.1859 0.6809 0.4130 0.066 Uiso 1 1 calc R U . . .
H18C H 0.2098 0.7574 0.4540 0.066 Uiso 1 1 calc R U . . .
C19 C 0.2586(3) 0.4529(2) 0.1330(3) 0.0212(9) Uani 1 1 d . . . . .
C20 C 0.2968(4) 0.3932(2) 0.0860(3) 0.0316(11) Uani 1 1 d . . . . .
H20 H 0.3694 0.3887 0.0748 0.038 Uiso 1 1 calc R U . . .
C21 C 0.2287(4) 0.3411(3) 0.0561(4) 0.0390(13) Uani 1 1 d . . . . .
H21 H 0.2553 0.3008 0.0250 0.047 Uiso 1 1 calc R U . . .
C22 C 0.1226(4) 0.3466(3) 0.0707(3) 0.0369(12) Uani 1 1 d . . . . .
H22 H 0.0766 0.3109 0.0487 0.044 Uiso 1 1 calc R U . . .
C23 C 0.0844(4) 0.4041(3) 0.1174(3) 0.0286(10) Uani 1 1 d . . . . .
C24 C 0.1523(3) 0.4573(2) 0.1524(3) 0.0212(9) Uani 1 1 d . . . . .
C25 C 0.1034(3) 0.5148(2) 0.2091(3) 0.0205(9) Uani 1 1 d . . . . .
C26 C 0.0410(3) 0.5636(2) 0.1593(3) 0.0251(10) Uani 1 1 d . . . . .
C27 C -0.0111(3) 0.6154(3) 0.2080(3) 0.0331(11) Uani 1 1 d . . . . .
H27 H -0.0515 0.6490 0.1732 0.040 Uiso 1 1 calc R U . . .
C28 C -0.0036(3) 0.6178(3) 0.3089(3) 0.0340(11) Uani 1 1 d . . . . .
H28 H -0.0407 0.6526 0.3431 0.041 Uiso 1 1 calc R U . . .
C29 C 0.0563(3) 0.5709(2) 0.3596(3) 0.0281(10) Uani 1 1 d . . . . .
H29 H 0.0596 0.5731 0.4286 0.034 Uiso 1 1 calc R U . . .
C30 C 0.1129(3) 0.5196(2) 0.3113(3) 0.0210(9) Uani 1 1 d . . . . .
C31 C -0.0892(4) 0.3630(3) 0.0956(4) 0.0514(15) Uani 1 1 d . . . . .
H31A H -0.0749 0.3174 0.1250 0.077 Uiso 1 1 calc R U . . .
H31B H -0.0798 0.3601 0.0252 0.077 Uiso 1 1 calc R U . . .
H31C H -0.1612 0.3768 0.1088 0.077 Uiso 1 1 calc R U . . .
C32 C -0.0357(4) 0.5983(3) 0.0066(4) 0.0483(15) Uani 1 1 d . . . . .
H32A H -0.1062 0.5917 0.0314 0.072 Uiso 1 1 calc R U . . .
H32B H -0.0347 0.5849 -0.0622 0.072 Uiso 1 1 calc R U . . .
H32C H -0.0155 0.6473 0.0133 0.072 Uiso 1 1 calc R U . . .
C33 C 0.1610(3) 0.3771(2) 0.3463(3) 0.0228(9) Uani 1 1 d . . . . .
C34 C 0.2318(4) 0.3265(2) 0.3198(3) 0.0261(10) Uani 1 1 d . . . . .
H34 H 0.3045 0.3364 0.3200 0.031 Uiso 1 1 calc R U . . .
C35 C 0.1955(4) 0.2614(2) 0.2929(3) 0.0284(11) Uani 1 1 d . . . . .
C36 C 0.0896(4) 0.2461(2) 0.2929(3) 0.0301(10) Uani 1 1 d . . . . .
C37 C 0.0197(3) 0.2969(2) 0.3215(3) 0.0271(10) Uani 1 1 d . . . . .
C38 C 0.0543(3) 0.3631(2) 0.3462(3) 0.0231(9) Uani 1 1 d . . . . .
H38 H 0.0059 0.3985 0.3628 0.028 Uiso 1 1 calc R U . . .
C39 C 0.3671(4) 0.2234(3) 0.2527(4) 0.0432(13) Uani 1 1 d . . . . .
H39A H 0.3747 0.2627 0.2078 0.065 Uiso 1 1 calc R U . . .
H39B H 0.4032 0.1826 0.2269 0.065 Uiso 1 1 calc R U . . .
H39C H 0.3978 0.2357 0.3162 0.065 Uiso 1 1 calc R U . . .
C40 C 0.0561(4) 0.1290(3) 0.3317(4) 0.0495(14) Uani 1 1 d . . . . .
H40A H 0.1279 0.1237 0.3565 0.074 Uiso 1 1 calc R U . . .
H40B H 0.0323 0.0850 0.3027 0.074 Uiso 1 1 calc R U . . .
H40C H 0.0104 0.1416 0.3853 0.074 Uiso 1 1 calc R U . . .
C41 C -0.1575(4) 0.3293(3) 0.3458(4) 0.0434(13) Uani 1 1 d . . . . .
H41A H -0.1441 0.3440 0.4132 0.065 Uiso 1 1 calc R U . . .
H41B H -0.2284 0.3104 0.3396 0.065 Uiso 1 1 calc R U . . .
H41C H -0.1506 0.3695 0.3025 0.065 Uiso 1 1 calc R U . . .
C42 C 0.1743(3) 0.4759(2) 0.5049(3) 0.0215(9) Uani 1 1 d . . . . .
C43 C 0.2171(3) 0.5331(2) 0.5534(3) 0.0249(9) Uani 1 1 d . . . . .
H43 H 0.2609 0.5644 0.5196 0.030 Uiso 1 1 calc R U . . .
C44 C 0.1967(3) 0.5449(2) 0.6499(3) 0.0242(9) Uani 1 1 d . . . . .
C45 C 0.1345(3) 0.4985(3) 0.7014(2) 0.0246(8) Uani 1 1 d . . . . .
C46 C 0.0913(3) 0.4415(3) 0.6525(3) 0.0299(11) Uani 1 1 d . . . . .
C47 C 0.1114(3) 0.4303(3) 0.5543(3) 0.0269(10) Uani 1 1 d . . . . .
H47 H 0.0817 0.3912 0.5217 0.032 Uiso 1 1 calc R U . . .
C48 C 0.2945(6) 0.6502(3) 0.6526(4) 0.0593(19) Uani 1 1 d . . . . .
H48A H 0.3121 0.6889 0.6963 0.089 Uiso 1 1 calc R U . . .
H48B H 0.2537 0.6678 0.5968 0.089 Uiso 1 1 calc R U . . .
H48C H 0.3588 0.6285 0.6298 0.089 Uiso 1 1 calc R U . . .
C49 C 0.1300(4) 0.4598(3) 0.8669(3) 0.0388(12) Uani 1 1 d . . . . .
H49A H 0.1923 0.4326 0.8513 0.058 Uiso 1 1 calc R U . . .
H49B H 0.0687 0.4292 0.8661 0.058 Uiso 1 1 calc R U . . .
H49C H 0.1391 0.4805 0.9317 0.058 Uiso 1 1 calc R U . . .
C50 C -0.0018(5) 0.3339(4) 0.6641(4) 0.067(2) Uani 1 1 d . . . . .
H50A H 0.0601 0.3089 0.6419 0.101 Uiso 1 1 calc R U . . .
H50B H -0.0494 0.3424 0.6087 0.101 Uiso 1 1 calc R U . . .
H50C H -0.0373 0.3058 0.7129 0.101 Uiso 1 1 calc R U . . .
C51 C 0.5443(4) 0.3664(3) 0.3059(4) 0.0399(12) Uani 1 1 d . . . . .
H51A H 0.6009 0.3930 0.2765 0.060 Uiso 1 1 calc R U . . .
H51B H 0.4886 0.3585 0.2573 0.060 Uiso 1 1 calc R U . . .
H51C H 0.5713 0.3215 0.3291 0.060 Uiso 1 1 calc R U . . .
C52_a C 0.5141(10) 0.2551(7) 0.5875(10) 0.053(3) Uani 0.473(8) 1 d . . P A 1
H52A_a H 0.5763 0.2849 0.5890 0.079 Uiso 0.473(8) 1 calc R U P A 1
H52B_a H 0.5201 0.2207 0.5353 0.079 Uiso 0.473(8) 1 calc R U P A 1
H52C_a H 0.5083 0.2310 0.6499 0.079 Uiso 0.473(8) 1 calc R U P A 1
C53_a C 0.2819(8) 0.2518(6) 0.5458(8) 0.042(3) Uani 0.473(8) 1 d . . P A 1
H53A_a H 0.2689 0.2254 0.6052 0.063 Uiso 0.473(8) 1 calc R U P A 1
H53B_a H 0.2954 0.2194 0.4924 0.063 Uiso 0.473(8) 1 calc R U P A 1
H53C_a H 0.2207 0.2804 0.5293 0.063 Uiso 0.473(8) 1 calc R U P A 1
C54_a C 0.3761(10) 0.3714(7) 0.6664(9) 0.053(3) Uani 0.473(8) 1 d . . P A 1
H54A_a H 0.4373 0.4016 0.6740 0.080 Uiso 0.473(8) 1 calc R U P A 1
H54B_a H 0.3656 0.3455 0.7269 0.080 Uiso 0.473(8) 1 calc R U P A 1
H54C_a H 0.3142 0.3998 0.6518 0.080 Uiso 0.473(8) 1 calc R U P A 1
C52_b C 0.4605(10) 0.2199(7) 0.5223(10) 0.066(4) Uani 0.527(8) 1 d . . P A 2
H52D_b H 0.5156 0.2212 0.4739 0.098 Uiso 0.527(8) 1 calc R U P A 2
H52E_b H 0.3958 0.2023 0.4919 0.098 Uiso 0.527(8) 1 calc R U P A 2
H52F_b H 0.4817 0.1890 0.5759 0.098 Uiso 0.527(8) 1 calc R U P A 2
C53_b C 0.3054(10) 0.3125(10) 0.6201(11) 0.088(6) Uani 0.527(8) 1 d . . P A 2
H53D_b H 0.2570 0.3323 0.5714 0.132 Uiso 0.527(8) 1 calc R U P A 2
H53E_b H 0.3064 0.3420 0.6783 0.132 Uiso 0.527(8) 1 calc R U P A 2
H53F_b H 0.2824 0.2655 0.6373 0.132 Uiso 0.527(8) 1 calc R U P A 2
C54_b C 0.5405(8) 0.3324(6) 0.6614(7) 0.046(3) Uani 0.527(8) 1 d . . P A 2
H54D_b H 0.5215 0.3764 0.6925 0.069 Uiso 0.527(8) 1 calc R U P A 2
H54E_b H 0.6077 0.3378 0.6294 0.069 Uiso 0.527(8) 1 calc R U P A 2
H54F_b H 0.5462 0.2957 0.7107 0.069 Uiso 0.527(8) 1 calc R U P A 2
C55_a C 0.7868(12) 0.4538(7) 0.5875(13) 0.063(6) Uani 0.476(17) 1 d . . P B 1
H55A_a H 0.8290 0.4880 0.6237 0.095 Uiso 0.476(17) 1 calc R U P B 1
H55B_a H 0.8303 0.4305 0.5396 0.095 Uiso 0.476(17) 1 calc R U P B 1
H55C_a H 0.7592 0.4192 0.6326 0.095 Uiso 0.476(17) 1 calc R U P B 1
C56_a C 0.7383(10) 0.5589(10) 0.4361(9) 0.048(4) Uani 0.476(17) 1 d . . P B 1
H56A_a H 0.6841 0.5788 0.3932 0.072 Uiso 0.476(17) 1 calc R U P B 1
H56B_a H 0.7888 0.5332 0.3973 0.072 Uiso 0.476(17) 1 calc R U P B 1
H56C_a H 0.7742 0.5965 0.4715 0.072 Uiso 0.476(17) 1 calc R U P B 1
C57_a C 0.5941(17) 0.5484(11) 0.6039(13) 0.043(4) Uani 0.476(17) 1 d . . P B 1
H57A_a H 0.6338 0.5875 0.6316 0.065 Uiso 0.476(17) 1 calc R U P B 1
H57B_a H 0.5699 0.5183 0.6565 0.065 Uiso 0.476(17) 1 calc R U P B 1
H57C_a H 0.5338 0.5661 0.5667 0.065 Uiso 0.476(17) 1 calc R U P B 1
C55_b C 0.7043(16) 0.4456(7) 0.6513(11) 0.082(7) Uani 0.524(17) 1 d . . P B 2
H55D_b H 0.7688 0.4683 0.6742 0.123 Uiso 0.524(17) 1 calc R U P B 2
H55E_b H 0.7184 0.3964 0.6376 0.123 Uiso 0.524(17) 1 calc R U P B 2
H55F_b H 0.6514 0.4491 0.7016 0.123 Uiso 0.524(17) 1 calc R U P B 2
C56_b C 0.7685(13) 0.5110(12) 0.4637(14) 0.092(7) Uani 0.524(17) 1 d . . P B 2
H56D_b H 0.7450 0.5391 0.4080 0.138 Uiso 0.524(17) 1 calc R U P B 2
H56E_b H 0.8008 0.4680 0.4404 0.138 Uiso 0.524(17) 1 calc R U P B 2
H56F_b H 0.8196 0.5374 0.5026 0.138 Uiso 0.524(17) 1 calc R U P B 2
C57_b C 0.586(2) 0.5704(12) 0.5697(17) 0.068(6) Uani 0.524(17) 1 d . . P B 2
H57D_b H 0.5239 0.5590 0.6070 0.102 Uiso 0.524(17) 1 calc R U P B 2
H57E_b H 0.5648 0.5946 0.5097 0.102 Uiso 0.524(17) 1 calc R U P B 2
H57F_b H 0.6322 0.6006 0.6085 0.102 Uiso 0.524(17) 1 calc R U P B 2
O1 O 0.7474(2) 0.5082(3) 0.1001(2) 0.0506(11) Uani 1 1 d . . . . .
O2 O 0.7090(2) 0.5012(3) -0.0907(2) 0.0512(9) Uani 1 1 d . . . . .
O3 O 0.5121(2) 0.5035(3) -0.1639(2) 0.0641(12) Uani 1 1 d . . . . .
O4 O 0.1702(2) 0.71456(16) -0.02181(19) 0.0283(7) Uani 1 1 d . . . . .
O5 O 0.1423(2) 0.79049(16) 0.1366(2) 0.0272(7) Uani 1 1 d . . . . .
O6 O 0.2161(3) 0.75002(17) 0.3111(2) 0.0292(8) Uani 1 1 d . . . . .
O7 O -0.0186(2) 0.41353(19) 0.1361(2) 0.0359(8) Uani 1 1 d . . . . .
O8 O 0.0365(2) 0.55553(18) 0.0610(2) 0.0299(7) Uani 1 1 d . . . . .
O9 O 0.2347(3) 0.59996(16) 0.7031(2) 0.0340(8) Uani 1 1 d . . . . .
O10 O 0.1154(2) 0.51384(18) 0.79655(19) 0.0362(9) Uani 1 1 d . . . . .
O11 O 0.0292(3) 0.3990(2) 0.7061(2) 0.0454(10) Uani 1 1 d . . . . .
O12 O 0.2590(3) 0.20774(17) 0.2631(3) 0.0400(8) Uani 1 1 d . . . . .
O13 O 0.0526(3) 0.18310(18) 0.2592(3) 0.0433(9) Uani 1 1 d . . . . .
O14 O -0.0840(2) 0.27720(18) 0.3200(2) 0.0365(8) Uani 1 1 d . . . . .
O15 O 0.4289(3) 0.3568(2) 0.4727(3) 0.0582(11) Uani 1 1 d . . . . .
O16 O 0.5957(3) 0.4373(2) 0.4745(3) 0.0673(13) Uani 1 1 d . . . . .
Si1 Si 0.49115(10) 0.41652(7) 0.41043(10) 0.0346(3) Uani 1 1 d . . . . .
Si2_a Si 0.3971(5) 0.3090(5) 0.5654(6) 0.0371(14) Uani 0.473(8) 1 d . . P A 1
Si2_b Si 0.4384(5) 0.3084(4) 0.5696(5) 0.0374(13) Uani 0.527(8) 1 d . . P A 2
Si3_a Si 0.6772(10) 0.4986(8) 0.5244(10) 0.0276(18) Uani 0.476(17) 1 d . . P B 1
Si3_b Si 0.6559(10) 0.4892(9) 0.5389(11) 0.046(3) Uani 0.524(17) 1 d . . P B 2
P1 P 0.35263(7) 0.51487(5) 0.18368(7) 0.0187(2) Uani 1 1 d . . . . .
P2 P 0.20881(8) 0.46421(6) 0.37720(7) 0.0195(2) Uani 1 1 d . . . . .
Rh1 Rh 0.38093(2) 0.49803(2) 0.34846(2) 0.02053(9) Uani 1 1 d . . . . .
H1X H 0.4013 0.4911 0.4568 0.025 Uiso 1 1 d R U . . .
H1Y H 0.4941 0.5224 0.3425 0.025 Uiso 1 1 d R U . . .

loop_
_atom_site_aniso_label
_atom_site_aniso_U_11
_atom_site_aniso_U_22
_atom_site_aniso_U_33
_atom_site_aniso_U_23
_atom_site_aniso_U_13
_atom_site_aniso_U_12
C1 0.0229(19) 0.030(3) 0.0197(19) 0.0082(19) 0.0058(15) 0.0069(18)
C2 0.023(2) 0.037(3) 0.025(2) 0.013(2) 0.0055(16) 0.004(2)
C3 0.021(2) 0.051(4) 0.038(2) 0.019(3) 0.0054(17) 0.007(2)
C4 0.028(2) 0.069(4) 0.033(2) 0.027(3) 0.0160(18) 0.017(3)
C5 0.036(2) 0.077(4) 0.025(2) 0.014(3) 0.0093(18) 0.027(3)
C6 0.024(2) 0.065(4) 0.023(2) 0.006(3) 0.0064(16) 0.018(3)
C7 0.023(2) 0.089(5) 0.054(3) 0.044(4) -0.003(2) -0.012(3)
C8 0.036(3) 0.063(4) 0.051(3) 0.012(3) 0.006(2) 0.000(3)
C9 0.049(4) 0.45(2) 0.016(3) 0.000(8) 0.001(2) 0.071(9)
C10 0.016(2) 0.021(2) 0.017(2) 0.0015(17) 0.0045(16) -0.0030(17)
C11 0.020(2) 0.018(2) 0.017(2) 0.0001(17) 0.0033(17) -0.0015(18)
C12 0.026(2) 0.022(2) 0.012(2) 0.0038(17) -0.0006(16) -0.0011(18)
C13 0.025(2) 0.019(2) 0.022(2) -0.0024(17) 0.0002(17) -0.0025(18)
C14 0.026(2) 0.026(2) 0.014(2) -0.0039(18) -0.0004(17) -0.0042(19)
C15 0.022(2) 0.025(2) 0.015(2) 0.0020(17) 0.0001(16) -0.0042(18)
C16 0.050(3) 0.029(3) 0.013(2) -0.0033(18) 0.0002(19) 0.009(2)
C17 0.065(4) 0.034(3) 0.057(4) 0.004(3) -0.015(3) -0.008(3)
C18 0.078(4) 0.040(3) 0.014(2) -0.004(2) 0.005(2) 0.004(3)
C19 0.030(2) 0.023(2) 0.0107(18) 0.0017(17) 0.0043(16) 0.0041(18)
C20 0.039(3) 0.031(3) 0.024(2) -0.003(2) 0.004(2) 0.008(2)
C21 0.068(4) 0.025(3) 0.024(3) -0.009(2) -0.002(2) 0.002(3)
C22 0.059(3) 0.027(3) 0.025(2) -0.003(2) -0.011(2) -0.012(2)
C23 0.035(3) 0.035(3) 0.015(2) 0.003(2) -0.0034(19) -0.009(2)
C24 0.029(2) 0.022(2) 0.0119(19) 0.0052(17) -0.0018(16) -0.0064(19)
C25 0.0191(18) 0.024(3) 0.0189(19) 0.0027(17) 0.0045(15) -0.0056(16)
C26 0.015(2) 0.038(3) 0.022(2) 0.004(2) 0.0030(17) -0.0021(19)
C27 0.023(2) 0.044(3) 0.032(3) 0.014(2) 0.0040(19) 0.005(2)
C28 0.028(2) 0.038(3) 0.036(3) 0.002(2) 0.017(2) 0.011(2)
C29 0.030(2) 0.034(3) 0.020(2) 0.0028(19) 0.0092(18) 0.005(2)
C30 0.0190(19) 0.025(2) 0.0189(19) 0.0037(17) 0.0066(15) -0.0038(16)
C31 0.048(3) 0.064(4) 0.042(3) 0.004(3) -0.018(2) -0.033(3)
C32 0.025(2) 0.087(5) 0.033(3) 0.027(3) -0.003(2) 0.008(3)
C33 0.036(2) 0.018(2) 0.014(2) 0.0033(17) 0.0007(17) -0.0030(19)
C34 0.032(2) 0.022(2) 0.025(2) 0.0012(19) 0.0039(18) -0.0017(19)
C35 0.036(3) 0.020(2) 0.029(3) 0.000(2) 0.000(2) -0.001(2)
C36 0.046(3) 0.018(2) 0.026(2) 0.0005(19) -0.005(2) -0.004(2)
C37 0.029(2) 0.031(3) 0.021(2) 0.0077(19) -0.0059(18) -0.007(2)
C38 0.028(2) 0.022(2) 0.019(2) 0.0022(18) 0.0005(17) -0.0008(18)
C39 0.039(3) 0.029(3) 0.062(4) -0.004(3) 0.012(3) 0.001(2)
C40 0.042(3) 0.034(3) 0.073(4) 0.007(3) 0.006(3) -0.008(3)
C41 0.025(2) 0.047(3) 0.058(3) 0.012(3) -0.005(2) -0.005(2)
C42 0.026(2) 0.025(3) 0.0138(19) 0.0034(16) 0.0030(16) 0.0060(17)
C43 0.037(2) 0.022(2) 0.017(2) 0.0007(18) 0.0078(18) 0.002(2)
C44 0.037(2) 0.019(2) 0.017(2) -0.0031(18) 0.0051(18) 0.0039(19)
C45 0.0302(19) 0.032(2) 0.0120(17) 0.000(2) 0.0045(14) 0.011(3)
C46 0.022(2) 0.049(3) 0.019(2) 0.007(2) 0.0039(17) -0.005(2)
C47 0.028(2) 0.038(3) 0.014(2) 0.0033(19) -0.0021(17) -0.005(2)
C48 0.119(6) 0.032(3) 0.028(3) -0.011(2) 0.026(3) -0.024(3)
C49 0.054(3) 0.047(3) 0.016(2) 0.007(2) -0.001(2) -0.004(3)
C50 0.076(4) 0.093(5) 0.034(3) -0.007(3) 0.015(3) -0.056(4)
C51 0.026(2) 0.029(3) 0.064(3) 0.001(2) 0.003(2) 0.002(2)
C52_a 0.054(7) 0.034(7) 0.071(9) -0.001(6) -0.004(6) 0.013(6)
C53_a 0.043(6) 0.042(7) 0.040(7) 0.013(5) -0.001(5) -0.008(5)
C54_a 0.057(8) 0.053(8) 0.049(7) -0.002(6) -0.005(6) 0.011(6)
C52_b 0.070(8) 0.059(8) 0.066(8) -0.004(7) -0.029(7) -0.013(7)
C53_b 0.051(8) 0.145(17) 0.068(10) 0.051(10) -0.007(7) 0.011(9)
C54_b 0.060(7) 0.041(6) 0.037(6) -0.006(5) -0.023(5) 0.009(5)
C55_a 0.061(10) 0.047(8) 0.080(12) -0.010(7) -0.047(9) 0.008(7)
C56_a 0.033(7) 0.073(11) 0.038(7) 0.003(7) 0.006(5) -0.018(7)
C57_a 0.043(7) 0.050(13) 0.037(10) -0.016(8) 0.004(8) -0.008(9)
C55_b 0.128(16) 0.053(9) 0.062(9) -0.002(7) -0.056(10) 0.022(9)
C56_b 0.074(10) 0.109(17) 0.094(12) -0.054(14) 0.032(9) -0.003(12)
C57_b 0.075(12) 0.059(13) 0.071(15) 0.009(9) 0.028(11) -0.004(10)
O1 0.0194(14) 0.085(3) 0.0474(19) 0.036(2) 0.0060(13) 0.0016(19)
O2 0.0384(17) 0.070(3) 0.0460(18) 0.030(2) 0.0224(14) 0.021(2)
O3 0.0428(18) 0.130(4) 0.0203(15) 0.009(3) 0.0100(13) 0.035(3)
O4 0.0469(19) 0.0256(17) 0.0122(14) -0.0009(12) -0.0037(13) 0.0096(15)
O5 0.0389(17) 0.0202(16) 0.0224(15) -0.0028(13) -0.0011(13) 0.0068(14)
O6 0.045(2) 0.0277(18) 0.0151(16) -0.0052(13) -0.0008(14) 0.0084(15)
O7 0.0320(18) 0.047(2) 0.0282(17) 0.0038(16) -0.0069(14) -0.0206(16)
O8 0.0231(15) 0.047(2) 0.0192(16) 0.0088(14) -0.0057(12) -0.0013(14)
O9 0.062(2) 0.0239(17) 0.0169(15) -0.0006(13) 0.0111(15) -0.0005(15)
O10 0.0481(18) 0.047(2) 0.0133(14) 0.0004(14) 0.0099(12) 0.0090(17)
O11 0.044(2) 0.074(3) 0.0191(16) 0.0021(17) 0.0104(14) -0.0290(19)
O12 0.0392(19) 0.0200(17) 0.061(2) -0.0086(16) 0.0073(17) -0.0014(15)
O13 0.046(2) 0.0280(19) 0.055(2) -0.0048(17) -0.0129(17) -0.0098(16)
O14 0.0263(16) 0.039(2) 0.0443(19) 0.0041(16) -0.0044(14) -0.0086(15)
O15 0.075(3) 0.052(3) 0.048(2) 0.026(2) 0.006(2) 0.010(2)
O16 0.079(3) 0.038(2) 0.083(3) -0.010(2) -0.055(2) 0.017(2)
Si1 0.0385(7) 0.0311(8) 0.0335(7) 0.0016(6) -0.0129(6) 0.0055(6)
Si2_a 0.040(4) 0.036(2) 0.036(2) 0.0135(16) -0.004(3) 0.012(3)
Si2_b 0.046(3) 0.032(2) 0.0341(19) 0.0080(14) -0.007(3) 0.007(3)
Si3_a 0.024(3) 0.027(3) 0.031(4) -0.012(3) -0.013(3) 0.006(3)
Si3_b 0.041(5) 0.058(5) 0.039(4) -0.005(3) -0.014(3) 0.004(4)
P1 0.0173(5) 0.0248(7) 0.0140(5) 0.0004(4) 0.0021(4) 0.0016(4)
P2 0.0270(5) 0.0187(5) 0.0129(5) 0.0014(4) 0.0047(4) 0.0009(5)
Rh1 0.02259(15) 0.02597(17) 0.01303(14) -0.00076(15) 0.00020(10) 0.00293(16)

loop_
_atom_type_symbol
_atom_type_description
_atom_type_scat_dispersion_real
_atom_type_scat_dispersion_imag
_atom_type_scat_source
C C 0.0033 0.0016 'International Tables Vol C Tables 4.2.6.8 and 6.1.1.4'
H H 0.0000 0.0000 'International Tables Vol C Tables 4.2.6.8 and 6.1.1.4'
O O 0.0106 0.0060 'International Tables Vol C Tables 4.2.6.8 and 6.1.1.4'
Si Si 0.0817 0.0704 'International Tables Vol C Tables 4.2.6.8 and 6.1.1.4'
P P 0.1023 0.0942 'International Tables Vol C Tables 4.2.6.8 and 6.1.1.4'
Rh Rh -1.1178 0.9187 'International Tables Vol C Tables 4.2.6.8 and 6.1.1.4'

loop_
_geom_angle_atom_site_label_1
_geom_angle_atom_site_label_2
_geom_angle_atom_site_label_3
_geom_angle
C2 C1 C6 120.5(3)
C2 C1 P1 118.7(3)
C6 C1 P1 120.8(3)
C1 C2 C3 119.2(4)
C1 C2 H2 120.4
C3 C2 H2 120.4
O1 C3 C4 115.8(4)
O1 C3 C2 123.5(4)
C4 C3 C2 120.7(4)
O2 C4 C3 119.9(4)
O2 C4 C5 120.6(4)
C3 C4 C5 119.5(4)
O3 C5 C6 123.7(4)
O3 C5 C4 116.1(3)
C6 C5 C4 120.2(4)
C1 C6 C5 119.9(4)
C1 C6 H6 120.1
C5 C6 H6 120.1
O1 C7 H7A 109.5
O1 C7 H7B 109.5
H7A C7 H7B 109.5
O1 C7 H7C 109.5
H7A C7 H7C 109.5
H7B C7 H7C 109.5
O2 C8 H8A 109.5
O2 C8 H8B 109.5
H8A C8 H8B 109.5
O2 C8 H8C 109.5
H8A C8 H8C 109.5
H8B C8 H8C 109.5
O3 C9 H9A 109.5
O3 C9 H9B 109.5
H9A C9 H9B 109.5
O3 C9 H9C 109.5
H9A C9 H9C 109.5
H9B C9 H9C 109.5
C15 C10 C11 120.5(4)
C15 C10 P1 116.1(3)
C11 C10 P1 123.3(3)
C12 C11 C10 119.4(4)
C12 C11 H11 120.3
C10 C11 H11 120.3
O4 C12 C11 124.5(4)
O4 C12 C13 115.3(4)
C11 C12 C13 120.1(4)
O5 C13 C12 119.4(4)
O5 C13 C14 120.6(4)
C12 C13 C14 120.0(4)
O6 C14 C15 124.8(4)
O6 C14 C13 115.2(4)
C15 C14 C13 120.1(4)
C14 C15 C10 119.9(4)
C14 C15 H15 120.1
C10 C15 H15 120.1
O4 C16 H16A 109.5
O4 C16 H16B 109.5
H16A C16 H16B 109.5
O4 C16 H16C 109.5
H16A C16 H16C 109.5
H16B C16 H16C 109.5
O5 C17 H17A 109.5
O5 C17 H17B 109.5
H17A C17 H17B 109.5
O5 C17 H17C 109.5
H17A C17 H17C 109.5
H17B C17 H17C 109.5
O6 C18 H18A 109.5
O6 C18 H18B 109.5
H18A C18 H18B 109.5
O6 C18 H18C 109.5
H18A C18 H18C 109.5
H18B C18 H18C 109.5
C24 C19 C20 119.1(4)
C24 C19 P1 121.9(3)
C20 C19 P1 118.3(3)
C21 C20 C19 120.1(5)
C21 C20 H20 119.9
C19 C20 H20 119.9
C22 C21 C20 121.2(5)
C22 C21 H21 119.4
C20 C21 H21 119.4
C23 C22 C21 119.4(5)
C23 C22 H22 120.3
C21 C22 H22 120.3
O7 C23 C22 123.4(4)
O7 C23 C24 115.5(4)
C22 C23 C24 121.1(4)
C19 C24 C23 119.0(4)
C19 C24 C25 124.3(4)
C23 C24 C25 116.6(4)
C26 C25 C30 118.7(4)
C26 C25 C24 118.5(3)
C30 C25 C24 122.6(4)
O8 C26 C27 123.6(4)
O8 C26 C25 115.0(4)
C27 C26 C25 121.4(4)
C26 C27 C28 119.0(4)
C26 C27 H27 120.5
C28 C27 H27 120.5
C29 C28 C27 121.0(4)
C29 C28 H28 119.5
C27 C28 H28 119.5
C28 C29 C30 120.8(4)
C28 C29 H29 119.6
C30 C29 H29 119.6
C29 C30 C25 119.0(4)
C29 C30 P2 121.1(3)
C25 C30 P2 119.6(3)
O7 C31 H31A 109.5
O7 C31 H31B 109.5
H31A C31 H31B 109.5
O7 C31 H31C 109.5
H31A C31 H31C 109.5
H31B C31 H31C 109.5
O8 C32 H32A 109.5
O8 C32 H32B 109.5
H32A C32 H32B 109.5
O8 C32 H32C 109.5
H32A C32 H32C 109.5
H32B C32 H32C 109.5
C34 C33 C38 120.9(4)
C34 C33 P2 119.0(3)
C38 C33 P2 120.1(3)
C35 C34 C33 119.1(4)
C35 C34 H34 120.4
C33 C34 H34 120.4
O12 C35 C34 123.9(4)
O12 C35 C36 115.1(4)
C34 C35 C36 121.0(4)
O13 C36 C37 119.6(4)
O13 C36 C35 121.1(4)
C37 C36 C35 119.2(4)
O14 C37 C36 115.5(4)
O14 C37 C38 123.8(4)
C36 C37 C38 120.7(4)
C37 C38 C33 119.1(4)
C37 C38 H38 120.5
C33 C38 H38 120.5
O12 C39 H39A 109.5
O12 C39 H39B 109.5
H39A C39 H39B 109.5
O12 C39 H39C 109.5
H39A C39 H39C 109.5
H39B C39 H39C 109.5
O13 C40 H40A 109.5
O13 C40 H40B 109.5
H40A C40 H40B 109.5
O13 C40 H40C 109.5
H40A C40 H40C 109.5
H40B C40 H40C 109.5
O14 C41 H41A 109.5
O14 C41 H41B 109.5
H41A C41 H41B 109.5
O14 C41 H41C 109.5
H41A C41 H41C 109.5
H41B C41 H41C 109.5
C47 C42 C43 119.5(4)
C47 C42 P2 123.4(3)
C43 C42 P2 117.1(3)
C44 C43 C42 120.8(4)
C44 C43 H43 119.6
C42 C43 H43 119.6
O9 C44 C43 124.8(4)
O9 C44 C45 114.8(3)
C43 C44 C45 120.4(4)
O10 C45 C46 123.7(4)
O10 C45 C44 117.6(4)
C46 C45 C44 118.7(3)
O11 C46 C45 115.9(4)
O11 C46 C47 123.5(4)
C45 C46 C47 120.6(4)
C42 C47 C46 120.1(4)
C42 C47 H47 120.0
C46 C47 H47 120.0
O9 C48 H48A 109.5
O9 C48 H48B 109.5
H48A C48 H48B 109.5
O9 C48 H48C 109.5
H48A C48 H48C 109.5
H48B C48 H48C 109.5
O10 C49 H49A 109.5
O10 C49 H49B 109.5
H49A C49 H49B 109.5
O10 C49 H49C 109.5
H49A C49 H49C 109.5
H49B C49 H49C 109.5
O11 C50 H50A 109.5
O11 C50 H50B 109.5
H50A C50 H50B 109.5
O11 C50 H50C 109.5
H50A C50 H50C 109.5
H50B C50 H50C 109.5
Si1 C51 H51A 109.5
Si1 C51 H51B 109.5
H51A C51 H51B 109.5
Si1 C51 H51C 109.5
H51A C51 H51C 109.5
H51B C51 H51C 109.5
Si2_a C52_a H52A_a 109.5
Si2_a C52_a H52B_a 109.5
H52A_a C52_a H52B_a 109.5
Si2_a C52_a H52C_a 109.5
H52A_a C52_a H52C_a 109.5
H52B_a C52_a H52C_a 109.5
Si2_a C53_a H53A_a 109.5
Si2_a C53_a H53B_a 109.5
H53A_a C53_a H53B_a 109.5
Si2_a C53_a H53C_a 109.5
H53A_a C53_a H53C_a 109.5
H53B_a C53_a H53C_a 109.5
Si2_a C54_a H54A_a 109.5
Si2_a C54_a H54B_a 109.5
H54A_a C54_a H54B_a 109.5
Si2_a C54_a H54C_a 109.5
H54A_a C54_a H54C_a 109.5
H54B_a C54_a H54C_a 109.5
Si2_b C52_b H52D_b 109.5
Si2_b C52_b H52E_b 109.5
H52D_b C52_b H52E_b 109.5
Si2_b C52_b H52F_b 109.5
H52D_b C52_b H52F_b 109.5
H52E_b C52_b H52F_b 109.5
Si2_b C53_b H53D_b 109.5
Si2_b C53_b H53E_b 109.5
H53D_b C53_b H53E_b 109.5
Si2_b C53_b H53F_b 109.5
H53D_b C53_b H53F_b 109.5
H53E_b C53_b H53F_b 109.5
Si2_b C54_b H54D_b 109.5
Si2_b C54_b H54E_b 109.5
H54D_b C54_b H54E_b 109.5
Si2_b C54_b H54F_b 109.5
H54D_b C54_b H54F_b 109.5
H54E_b C54_b H54F_b 109.5
Si3_a C55_a H55A_a 109.5
Si3_a C55_a H55B_a 109.5
H55A_a C55_a H55B_a 109.5
Si3_a C55_a H55C_a 109.5
H55A_a C55_a H55C_a 109.5
H55B_a C55_a H55C_a 109.5
Si3_a C56_a H56A_a 109.5
Si3_a C56_a H56B_a 109.5
H56A_a C56_a H56B_a 109.5
Si3_a C56_a H56C_a 109.5
H56A_a C56_a H56C_a 109.5
H56B_a C56_a H56C_a 109.5
Si3_a C57_a H57A_a 109.5
Si3_a C57_a H57B_a 109.5
H57A_a C57_a H57B_a 109.5
Si3_a C57_a H57C_a 109.5
H57A_a C57_a H57C_a 109.5
H57B_a C57_a H57C_a 109.5
Si3_b C55_b H55D_b 109.5
Si3_b C55_b H55E_b 109.5
H55D_b C55_b H55E_b 109.5
Si3_b C55_b H55F_b 109.5
H55D_b C55_b H55F_b 109.5
H55E_b C55_b H55F_b 109.5
Si3_b C56_b H56D_b 109.5
Si3_b C56_b H56E_b 109.5
H56D_b C56_b H56E_b 109.5
Si3_b C56_b H56F_b 109.5
H56D_b C56_b H56F_b 109.5
H56E_b C56_b H56F_b 109.5
Si3_b C57_b H57D_b 109.5
Si3_b C57_b H57E_b 109.5
H57D_b C57_b H57E_b 109.5
Si3_b C57_b H57F_b 109.5
H57D_b C57_b H57F_b 109.5
H57E_b C57_b H57F_b 109.5
C3 O1 C7 117.2(3)
C4 O2 C8 114.0(5)
C5 O3 C9 116.0(3)
C12 O4 C16 116.6(3)
C13 O5 C17 114.0(3)
C14 O6 C18 116.8(4)
C23 O7 C31 116.3(4)
C26 O8 C32 117.9(4)
C44 O9 C48 116.8(3)
C45 O10 C49 118.0(4)
C46 O11 C50 117.6(4)
C35 O12 C39 116.8(4)
C36 O13 C40 113.2(4)
C37 O14 C41 116.4(4)
Si2_b O15 Si1 142.7(4)
Si2_a O15 Si1 158.5(4)
Si3_b O16 Si1 150.1(6)
Si1 O16 Si3_a 150.6(5)
O16 Si1 O15 106.8(2)
O16 Si1 C51 103.5(2)
O15 Si1 C51 103.3(2)
O16 Si1 Rh1 122.12(15)
O15 Si1 Rh1 111.87(16)
C51 Si1 Rh1 107.44(17)
O16 Si1 H1X 97.3
O15 Si1 H1X 92.6
C51 Si1 H1X 148.7
Rh1 Si1 H1X 41.3
O15 Si2_a C52_a 103.3(6)
O15 Si2_a C53_a 115.5(5)
C52_a Si2_a C53_a 109.5(7)
O15 Si2_a C54_a 105.4(6)
C52_a Si2_a C54_a 111.6(7)
C53_a Si2_a C54_a 111.3(7)
O15 Si2_b C52_b 104.3(6)
O15 Si2_b C53_b 103.2(5)
C52_b Si2_b C53_b 108.7(8)
O15 Si2_b C54_b 117.0(6)
C52_b Si2_b C54_b 111.0(6)
C53_b Si2_b C54_b 112.0(7)
O16 Si3_a C57_a 104.1(9)
O16 Si3_a C55_a 108.7(9)
C57_a Si3_a C55_a 114.2(11)
O16 Si3_a C56_a 115.3(9)
C57_a Si3_a C56_a 109.0(10)
C55_a Si3_a C56_a 105.7(9)
O16 Si3_b C56_b 102.3(9)
O16 Si3_b C57_b 116.1(11)
C56_b Si3_b C57_b 109.0(12)
O16 Si3_b C55_b 110.3(11)
C56_b Si3_b C55_b 108.6(11)
C57_b Si3_b C55_b 110.1(11)
C19 P1 C10 105.74(19)
C19 P1 C1 103.22(19)
C10 P1 C1 103.71(19)
C19 P1 Rh1 111.95(13)
C10 P1 Rh1 109.78(13)
C1 P1 Rh1 121.15(13)
C33 P2 C42 104.38(19)
C33 P2 C30 101.29(19)
C42 P2 C30 103.28(18)
C33 P2 Rh1 121.81(15)
C42 P2 Rh1 111.95(14)
C30 P2 Rh1 112.13(12)
Si1 Rh1 P1 123.43(4)
Si1 Rh1 P2 109.12(5)
P1 Rh1 P2 94.29(4)
Si1 Rh1 H1X 58.3
P1 Rh1 H1X 176.9
P2 Rh1 H1X 87.4
Si1 Rh1 H1Y 69.3
P1 Rh1 H1Y 92.0
P2 Rh1 H1Y 173.2
H1X Rh1 H1Y 86.3

loop_
_geom_bond_atom_site_label_1
_geom_bond_atom_site_label_2
_geom_bond_distance
C1 C2 1.386(5)
C1 C6 1.387(6)
C1 P1 1.831(4)
C2 C3 1.398(6)
C2 H2 0.9500
C3 O1 1.365(5)
C3 C4 1.385(6)
C4 O2 1.375(5)
C4 C5 1.394(6)
C5 O3 1.373(5)
C5 C6 1.391(6)
C6 H6 0.9500
C7 O1 1.417(6)
C7 H7A 0.9800
C7 H7B 0.9800
C7 H7C 0.9800
C8 O2 1.396(7)
C8 H8A 0.9800
C8 H8B 0.9800
C8 H8C 0.9800
C9 O3 1.417(7)
C9 H9A 0.9800
C9 H9B 0.9800
C9 H9C 0.9800
C10 C15 1.388(6)
C10 C11 1.395(6)
C10 P1 1.828(4)
C11 C12 1.384(6)
C11 H11 0.9500
C12 O4 1.370(5)
C12 C13 1.390(6)
C13 O5 1.379(5)
C13 C14 1.397(6)
C14 O6 1.363(5)
C14 C15 1.377(6)
C15 H15 0.9500
C16 O4 1.436(5)
C16 H16A 0.9800
C16 H16B 0.9800
C16 H16C 0.9800
C17 O5 1.441(6)
C17 H17A 0.9800
C17 H17B 0.9800
C17 H17C 0.9800
C18 O6 1.418(6)
C18 H18A 0.9800
C18 H18B 0.9800
C18 H18C 0.9800
C19 C24 1.395(6)
C19 C20 1.408(6)
C19 P1 1.821(4)
C20 C21 1.385(7)
C20 H20 0.9500
C21 C22 1.381(7)
C21 H21 0.9500
C22 C23 1.372(7)
C22 H22 0.9500
C23 O7 1.361(6)
C23 C24 1.419(6)
C24 C25 1.496(6)
C25 C26 1.401(6)
C25 C30 1.412(5)
C26 O8 1.361(5)
C26 C27 1.379(7)
C27 C28 1.390(6)
C27 H27 0.9500
C28 C29 1.366(6)
C28 H28 0.9500
C29 C30 1.398(6)
C29 H29 0.9500
C30 P2 1.848(4)
C31 O7 1.431(6)
C31 H31A 0.9800
C31 H31B 0.9800
C31 H31C 0.9800
C32 O8 1.436(5)
C32 H32A 0.9800
C32 H32B 0.9800
C32 H32C 0.9800
C33 C34 1.383(6)
C33 C38 1.392(6)
C33 P2 1.828(4)
C34 C35 1.381(6)
C34 H34 0.9500
C35 O12 1.379(6)
C35 C36 1.388(7)
C36 O13 1.375(5)
C36 C37 1.385(7)
C37 O14 1.381(5)
C37 C38 1.387(6)
C38 H38 0.9500
C39 O12 1.427(6)
C39 H39A 0.9800
C39 H39B 0.9800
C39 H39C 0.9800
C40 O13 1.440(6)
C40 H40A 0.9800
C40 H40B 0.9800
C40 H40C 0.9800
C41 O14 1.423(6)
C41 H41A 0.9800
C41 H41B 0.9800
C41 H41C 0.9800
C42 C47 1.378(6)
C42 C43 1.393(6)
C42 P2 1.834(4)
C43 C44 1.377(6)
C43 H43 0.9500
C44 O9 1.369(5)
C44 C45 1.398(6)
C45 O10 1.368(4)
C45 C46 1.394(7)
C46 O11 1.366(5)
C46 C47 1.396(6)
C47 H47 0.9500
C48 O9 1.421(6)
C48 H48A 0.9800
C48 H48B 0.9800
C48 H48C 0.9800
C49 O10 1.429(6)
C49 H49A 0.9800
C49 H49B 0.9800
C49 H49C 0.9800
C50 O11 1.429(7)
C50 H50A 0.9800
C50 H50B 0.9800
C50 H50C 0.9800
C51 Si1 1.870(5)
C51 H51A 0.9800
C51 H51B 0.9800
C51 H51C 0.9800
C52_a Si2_a 1.842(13)
C52_a H52A_a 0.9800
C52_a H52B_a 0.9800
C52_a H52C_a 0.9800
C53_a Si2_a 1.854(13)
C53_a H53A_a 0.9800
C53_a H53B_a 0.9800
C53_a H53C_a 0.9800
C54_a Si2_a 1.857(15)
C54_a H54A_a 0.9800
C54_a H54B_a 0.9800
C54_a H54C_a 0.9800
C52_b Si2_b 1.842(15)
C52_b H52D_b 0.9800
C52_b H52E_b 0.9800
C52_b H52F_b 0.9800
C53_b Si2_b 1.854(14)
C53_b H53D_b 0.9800
C53_b H53E_b 0.9800
C53_b H53F_b 0.9800
C54_b Si2_b 1.859(11)
C54_b H54D_b 0.9800
C54_b H54E_b 0.9800
C54_b H54F_b 0.9800
C55_a Si3_a 1.848(18)
C55_a H55A_a 0.9800
C55_a H55B_a 0.9800
C55_a H55C_a 0.9800
C56_a Si3_a 1.862(18)
C56_a H56A_a 0.9800
C56_a H56B_a 0.9800
C56_a H56C_a 0.9800
C57_a Si3_a 1.81(2)
C57_a H57A_a 0.9800
C57_a H57B_a 0.9800
C57_a H57C_a 0.9800
C55_b Si3_b 1.854(19)
C55_b H55D_b 0.9800
C55_b H55E_b 0.9800
C55_b H55F_b 0.9800
C56_b Si3_b 1.840(18)
C56_b H56D_b 0.9800
C56_b H56E_b 0.9800
C56_b H56F_b 0.9800
C57_b Si3_b 1.85(3)
C57_b H57D_b 0.9800
C57_b H57E_b 0.9800
C57_b H57F_b 0.9800
O15 Si2_b 1.629(8)
O15 Si2_a 1.630(9)
O15 Si1 1.645(4)
O16 Si3_b 1.530(16)
O16 Si1 1.638(4)
O16 Si3_a 1.707(14)
Si1 Rh1 2.2625(14)
Si1 H1X 1.9523
P1 Rh1 2.3119(11)
P2 Rh1 2.3391(12)
Rh1 H1X 1.5138
Rh1 H1Y 1.5269
